data_2202997
loop_
_publ_author_name
'Xu, Feng-Bo'
'Xu, Hu'
'Leng, Xue-Bing'
'Song, Hai-Bin'
'Li, Qing-Shan'
'Zou, Ru-Yi'
'Zhang, Zheng-Zhi'

_publ_section_title
;{\m-9,10-Bis[(<i>n</i>-propylamino)methyl]anthracene-\k^2^<i>N</i>:<i>N</i>'}bis{bis[6-chloro-2-(diphenylphosphino)pyridine-\k<i>P</i>]copper(I)}
 diperchlorate
;
_journal_issue 11
_journal_name_full 'Acta Crystallographica Section E'
_journal_page_first m1044
_journal_page_last m1045
_journal_paper_doi 10.1107/S1600536803022104
_journal_volume 59
_journal_year 2003
_chemical_formula_iupac '[Cu2 (C15 H13 Cl P)4 (C30 H28 N2)] (Cl O4)2'
_chemical_formula_moiety 'C90 H80 Cl4 Cu2 N6  P4 2+, 2Cl O4 1-'
_chemical_formula_sum 'C90 H80 Cl6 Cu2 N6 O8 P4'
_chemical_formula_weight 1837.28
_chemical_name_systematic
;
[(\m-9,10-bis(N-(n-propyl)aminomethyl)anthracene) tetra(2-(diphenyl
phosphino)-6-chloro pyridine) dicopper(I)] diperchlorate
;
_space_group_IT_number 14
_symmetry_cell_setting monoclinic
_symmetry_space_group_name_Hall '-P 2yn'
_symmetry_space_group_name_H-M 'P 1 21/n 1'
_atom_sites_solution_hydrogens geom
_atom_sites_solution_primary direct
_atom_sites_solution_secondary difmap
_audit_creation_method SHELXL-97
_cell_angle_alpha 90.00
_cell_angle_beta 95.409(5)
_cell_angle_gamma 90.00
_cell_formula_units_Z 2
_cell_length_a 13.507(3)
_cell_length_b 18.359(4)
_cell_length_c 17.968(4)
_cell_measurement_reflns_used 873
_cell_measurement_temperature 298(2)
_cell_measurement_theta_max 23.5
_cell_measurement_theta_min 2.5
_cell_volume 4435.8(17)
_computing_cell_refinement SMART
_computing_data_collection 'SMART (Bruker, 1998)'
_computing_data_reduction 'SHELXTL (Bruker, 1997)'
_computing_molecular_graphics SHELXTL
_computing_publication_material SHELXTL
_computing_structure_refinement 'SHELXL97 (Sheldrick, 1997)'
_computing_structure_solution 'SHELXS97 (Sheldrick, 1997)'
_diffrn_ambient_temperature 298(2)
_diffrn_measured_fraction_theta_full 0.996
_diffrn_measured_fraction_theta_max 0.996
_diffrn_measurement_device_type 'Bruker SMART CCD area-detector'
_diffrn_measurement_method '\f and \w'
_diffrn_radiation_monochromator graphite
_diffrn_radiation_source 'fine-focus sealed tube'
_diffrn_radiation_type MoK\a
_diffrn_radiation_wavelength 0.71073
_diffrn_reflns_av_R_equivalents 0.0840
_diffrn_reflns_av_sigmaI/netI 0.1081
_diffrn_reflns_limit_h_max 14
_diffrn_reflns_limit_h_min -16
_diffrn_reflns_limit_k_max 20
_diffrn_reflns_limit_k_min -21
_diffrn_reflns_limit_l_max 21
_diffrn_reflns_limit_l_min -18
_diffrn_reflns_number 18343
_diffrn_reflns_theta_full 25.03
_diffrn_reflns_theta_max 25.03
_diffrn_reflns_theta_min 1.88
_diffrn_standards_decay_% 0
_diffrn_standards_interval_count 0
_diffrn_standards_interval_time 0
_diffrn_standards_number 0
_exptl_absorpt_coefficient_mu 0.790
_exptl_absorpt_correction_T_max 0.8579
_exptl_absorpt_correction_T_min 0.7974
_exptl_absorpt_correction_type multi-scan
_exptl_absorpt_process_details '(SADABS; Sheldrick, 1996)'
_exptl_crystal_colour colourless
_exptl_crystal_density_diffrn 1.376
_exptl_crystal_density_method 'not measured'
_exptl_crystal_description block
_exptl_crystal_F_000 1892.0
_exptl_crystal_size_max 0.35
_exptl_crystal_size_mid 0.25
_exptl_crystal_size_min 0.20
_refine_diff_density_max 0.731
_refine_diff_density_min -0.321
_refine_ls_extinction_method none
_refine_ls_goodness_of_fit_ref 1.048
_refine_ls_hydrogen_treatment mixed
_refine_ls_matrix_type full
_refine_ls_number_parameters 578
_refine_ls_number_reflns 7801
_refine_ls_number_restraints 44
_refine_ls_restrained_S_all 1.098
_refine_ls_R_factor_all 0.1364
_refine_ls_R_factor_gt 0.0589
_refine_ls_shift/su_max 0.002
_refine_ls_shift/su_mean 0.000
_refine_ls_structure_factor_coef Fsqd
_refine_ls_weighting_details 'calc w = 1/[\s^2^(Fo^2^)+(0.0451P)^2^] where P = (Fo^2^+2Fc^2^)/3'
_refine_ls_weighting_scheme calc
_refine_ls_wR_factor_gt 0.1173
_refine_ls_wR_factor_ref 0.1364
_reflns_number_gt 3755
_reflns_number_total 7801
_reflns_threshold_expression I>2\s(I)
_cod_data_source_file ww6114.cif
_cod_data_source_block I
_cod_depositor_comments
;
The following automatic conversions were performed:
'_symmetry_cell_setting' value 'Monoclinic' changed to 'monoclinic'
according to '/home/saulius/struct/CIF-dictionaries/cif_core.dic'
dictionary named 'cif_core.dic' version 2.4.1 from 2010-06-29.

Automatic conversion script
Id: cif_fix_enum 1527 2010-12-29 10:47:43Z saulius 

The following automatic conversions were performed:

'_symmetry_cell_setting' value 'Monoclinic' changed to 'monoclinic'
according to /home/saulius/struct/CIF-dictionaries/cif_core.dic
dictionary named 'cif_core.dic' version 2.4.1 from 2010-06-29.

Automatic conversion script
Id: cif_fix_values 1715 2011-07-08 13:25:40Z adriana 
;
_cod_original_cell_volume 4435.7(15)
_cod_original_sg_symbol_H-M 'P 21/n'
_cod_database_code 2202997
_cod_database_fobs_code 2202997

loop_
_symmetry_equiv_pos_as_xyz
'x, y, z'
'-x+1/2, y+1/2, -z+1/2'
'-x, -y, -z'
'x-1/2, -y-1/2, z-1/2'

loop_
_atom_site_label
_atom_site_fract_x
_atom_site_fract_y
_atom_site_fract_z
_atom_site_U_iso_or_equiv
_atom_site_adp_type
_atom_site_calc_flag
_atom_site_refinement_flags
_atom_site_occupancy
_atom_site_disorder_assembly
_atom_site_disorder_group
_atom_site_type_symbol
Cu1 0.56194(4) 0.10326(3) 0.79291(3) 0.0551(2) Uani d . 1 . . Cu
P1 0.54495(10) 0.06136(7) 0.67462(7) 0.0537(4) Uani d . 1 . . P
P2 0.47531(11) 0.19685(7) 0.83627(7) 0.0594(4) Uani d . 1 . . P
N1 0.6770(3) 0.0631(3) 0.8640(2) 0.0572(12) Uani d . 1 . . N
C1 0.6602(4) -0.0072(3) 0.9010(3) 0.0638(14) Uani d . 1 . . C
H1A 0.7209 -0.0218 0.9303 0.077 Uiso calc R 1 . . H
H1B 0.6444 -0.0442 0.8631 0.077 Uiso calc R 1 . . H
C2 0.5766(4) -0.0028(2) 0.9513(3) 0.0539(13) Uani d . 1 . . C
C3 0.4797(4) -0.0232(2) 0.9256(3) 0.0535(13) Uani d . 1 . . C
C4 0.4539(4) -0.0459(3) 0.8501(3) 0.0653(14) Uani d . 1 . . C
H4A 0.5030 -0.0470 0.8171 0.078 Uiso calc R 1 . . H
C5 0.3603(5) -0.0657(3) 0.8253(3) 0.0775(16) Uani d . 1 . . C
H5A 0.3458 -0.0799 0.7758 0.093 Uiso calc R 1 . . H
C6 0.2841(4) -0.0649(3) 0.8743(3) 0.0788(17) Uani d . 1 . . C
H6A 0.2197 -0.0787 0.8572 0.095 Uiso calc R 1 . . H
C7 0.3057(4) -0.0440(3) 0.9463(3) 0.0701(15) Uani d . 1 . . C
H7A 0.2554 -0.0445 0.9783 0.084 Uiso calc R 1 . . H
C8 0.4017(4) -0.0214(3) 0.9744(3) 0.0540(13) Uani d . 1 . . C
N2 0.6283(3) -0.0659(2) 0.7091(2) 0.0689(12) Uani d . 1 . . N
C11 0.6246(4) -0.0148(3) 0.6550(3) 0.0574(13) Uani d . 1 . . C
C12 0.6784(4) -0.0221(3) 0.5946(3) 0.0728(16) Uani d . 1 . . C
H12A 0.6764 0.0143 0.5585 0.087 Uiso calc R 1 . . H
C13 0.7358(4) -0.0833(4) 0.5874(4) 0.0879(19) Uani d . 1 . . C
H13A 0.7724 -0.0886 0.5464 0.105 Uiso calc R 1 . . H
C14 0.7380(4) -0.1354(4) 0.6403(4) 0.093(2) Uani d . 1 . . C
H14A 0.7755 -0.1776 0.6371 0.111 Uiso calc R 1 . . H
C15 0.6821(5) -0.1231(3) 0.6994(3) 0.0858(18) Uani d . 1 . . C
Cl1 0.6853(2) -0.18756(11) 0.77109(12) 0.1707(11) Uani d . 1 . . Cl
C21 0.4220(4) 0.0264(3) 0.6484(3) 0.0566(13) Uani d . 1 . . C
C22 0.3405(4) 0.0677(4) 0.6658(3) 0.0871(18) Uani d . 1 . . C
H22A 0.3518 0.1121 0.6900 0.104 Uiso calc R 1 . . H
C23 0.2454(5) 0.0451(5) 0.6485(4) 0.109(2) Uani d . 1 . . C
H23A 0.1927 0.0746 0.6594 0.130 Uiso calc R 1 . . H
C24 0.2273(5) -0.0213(5) 0.6149(4) 0.101(2) Uani d . 1 . . C
H24A 0.1623 -0.0376 0.6041 0.121 Uiso calc R 1 . . H
C25 0.3053(6) -0.0634(4) 0.5976(3) 0.0890(18) Uani d . 1 . . C
H25A 0.2933 -0.1084 0.5747 0.107 Uiso calc R 1 . . H
C26 0.4022(4) -0.0393(3) 0.6141(3) 0.0707(15) Uani d . 1 . . C
H26A 0.4547 -0.0682 0.6015 0.085 Uiso calc R 1 . . H
C31 0.5662(4) 0.1281(3) 0.6037(3) 0.0578(13) Uani d . 1 . . C
C32 0.6545(5) 0.1647(4) 0.6102(3) 0.107(2) Uani d . 1 . . C
H32A 0.7037 0.1515 0.6475 0.128 Uiso calc R 1 . . H
C33 0.6725(7) 0.2226(5) 0.5609(4) 0.130(3) Uani d . 1 . . C
H33A 0.7331 0.2470 0.5656 0.155 Uiso calc R 1 . . H
C35 0.5148(6) 0.2033(4) 0.4982(4) 0.105(2) Uani d . 1 . . C
H35A 0.4668 0.2151 0.4596 0.126 Uiso calc R 1 . . H
C36 0.4969(5) 0.1465(3) 0.5454(3) 0.0815(17) Uani d . 1 . . C
H36A 0.4378 0.1204 0.5378 0.098 Uiso calc R 1 . . H
C34 0.5998(8) 0.2421(4) 0.5064(5) 0.118(3) Uani d . 1 . . C
H34A 0.6089 0.2816 0.4754 0.142 Uiso calc R 1 . . H
N3 0.6092(4) 0.2210(2) 0.9513(2) 0.0709(12) Uani d . 1 . . N
C41 0.5115(5) 0.2125(3) 0.9359(3) 0.0615(14) Uani d . 1 . . C
C42 0.4481(5) 0.2115(4) 0.9903(3) 0.100(2) Uani d . 1 . . C
H42A 0.3803 0.2042 0.9788 0.120 Uiso calc R 1 . . H
C43 0.4880(8) 0.2219(5) 1.0639(4) 0.130(3) Uani d . 1 . . C
H43A 0.4462 0.2210 1.1022 0.156 Uiso calc R 1 . . H
C44 0.5859(7) 0.2331(4) 1.0804(4) 0.111(2) Uani d . 1 . . C
H44A 0.6135 0.2406 1.1292 0.133 Uiso calc R 1 . . H
C45 0.6416(5) 0.2328(3) 1.0223(4) 0.0859(18) Uani d . 1 . . C
Cl2 0.76821(15) 0.24629(12) 1.04098(11) 0.1391(8) Uani d . 1 . . Cl
C51 0.3410(4) 0.1923(3) 0.8296(3) 0.0607(14) Uani d . 1 . . C
C52 0.2954(5) 0.1288(3) 0.8480(4) 0.094(2) Uani d . 1 . . C
H52A 0.3347 0.0889 0.8629 0.113 Uiso calc R 1 . . H
C53 0.1948(6) 0.1223(4) 0.8450(4) 0.109(2) Uani d . 1 . . C
H53A 0.1665 0.0791 0.8598 0.131 Uiso calc R 1 . . H
C54 0.1362(6) 0.1779(5) 0.8207(4) 0.112(2) Uani d . 1 . . C
H54A 0.0675 0.1726 0.8171 0.134 Uiso calc R 1 . . H
C55 0.1769(5) 0.2422(5) 0.8012(4) 0.110(2) Uani d . 1 . . C
H55A 0.1360 0.2809 0.7851 0.131 Uiso calc R 1 . . H
C56 0.2796(5) 0.2498(3) 0.8056(3) 0.0901(18) Uani d . 1 . . C
H56A 0.3073 0.2938 0.7923 0.108 Uiso calc R 1 . . H
C61 0.4980(4) 0.2846(3) 0.7934(3) 0.0595(13) Uani d . 1 . . C
C62 0.5032(5) 0.2860(3) 0.7168(3) 0.0907(19) Uani d . 1 . . C
H62A 0.5020 0.2425 0.6901 0.109 Uiso calc R 1 . . H
C63 0.5102(6) 0.3508(4) 0.6801(4) 0.117(3) Uani d . 1 . . C
H63A 0.5128 0.3513 0.6286 0.141 Uiso calc R 1 . . H
C64 0.5133(5) 0.4140(3) 0.7184(4) 0.095(2) Uani d . 1 . . C
H64A 0.5178 0.4580 0.6933 0.115 Uiso calc R 1 . . H
C65 0.5099(5) 0.4135(3) 0.7942(4) 0.0919(19) Uani d . 1 . . C
H65A 0.5127 0.4572 0.8204 0.110 Uiso calc R 1 . . H
C66 0.5022(4) 0.3492(3) 0.8316(3) 0.0758(16) Uani d . 1 . . C
H66A 0.4999 0.3494 0.8832 0.091 Uiso calc R 1 . . H
C71 0.7703(4) 0.0595(3) 0.8269(3) 0.0778(16) Uani d . 1 A . C
H71A 0.8223 0.0385 0.8613 0.093 Uiso calc R 1 . . H
H71B 0.7604 0.0275 0.7838 0.093 Uiso calc R 1 . . H
C72 0.8031(5) 0.1315(4) 0.8024(4) 0.103(2) Uani d . 1 . . C
C73 0.8536(12) 0.1667(8) 0.8737(10) 0.143(6) Uani d P 0.50 A 1 C
H73A 0.8759 0.2147 0.8624 0.215 Uiso calc PR 0.50 A 1 H
H73B 0.9095 0.1376 0.8926 0.215 Uiso calc PR 0.50 A 1 H
H73C 0.8070 0.1697 0.9107 0.215 Uiso calc PR 0.50 A 1 H
C73' 0.8841(9) 0.1223(8) 0.7521(9) 0.139(6) Uani d P 0.50 A 2 C
H73D 0.8570 0.1018 0.7054 0.209 Uiso calc PR 0.50 A 2 H
H73E 0.9342 0.0903 0.7752 0.209 Uiso calc PR 0.50 A 2 H
H73F 0.9132 0.1689 0.7433 0.209 Uiso calc PR 0.50 A 2 H
Cl3 0.5000 0.5000 0.5000 0.208(3) Uani d SD 1 . . Cl
O4 0.522(2) 0.5655(10) 0.532(2) 0.37(2) Uani d PD 0.50 . . O
O1 0.4203(7) 0.4627(15) 0.5204(16) 0.292(14) Uani d PD 0.50 . . O
O2 0.5167(16) 0.4938(15) 0.4253(7) 0.215(9) Uani d PD 0.50 . . O
O3 0.5889(6) 0.4501(6) 0.5330(5) 0.135(4) Uani d PD 0.50 . . O
Cl4 0.9644(3) 0.0733(2) 0.5520(2) 0.0972(11) Uani d PD 0.50 . . Cl
O5 0.9440(8) -0.0040(5) 0.5479(5) 0.156(4) Uani d PD 0.50 . . O
O6 0.8770(5) 0.1194(4) 0.5304(5) 0.108(3) Uani d PD 0.50 . . O
O7 1.0453(8) 0.0885(6) 0.5054(6) 0.178(5) Uani d PD 0.50 . . O
O8 0.9988(5) 0.0971(4) 0.6356(5) 0.150(5) Uani d PD 0.50 . . O
H1 0.677(3) 0.093(2) 0.897(3) 0.059(17) Uiso d . 1 . . H

loop_
_atom_site_aniso_label
_atom_site_aniso_U_11
_atom_site_aniso_U_22
_atom_site_aniso_U_33
_atom_site_aniso_U_12
_atom_site_aniso_U_13
_atom_site_aniso_U_23
Cu1 0.0666(4) 0.0596(4) 0.0392(3) -0.0010(3) 0.0054(3) 0.0008(3)
P1 0.0624(8) 0.0606(8) 0.0378(7) 0.0045(7) 0.0035(7) -0.0016(6)
P2 0.0788(10) 0.0577(9) 0.0422(8) 0.0007(7) 0.0082(7) -0.0001(6)
N1 0.058(3) 0.069(3) 0.044(3) -0.010(2) 0.007(2) 0.000(3)
C1 0.072(4) 0.071(4) 0.050(3) 0.004(3) 0.013(3) 0.008(3)
C2 0.066(4) 0.053(3) 0.042(3) -0.001(3) 0.003(3) 0.012(2)
C3 0.065(3) 0.050(3) 0.045(3) -0.004(3) 0.002(3) 0.008(2)
C4 0.076(4) 0.071(4) 0.048(3) -0.007(3) 0.001(3) 0.007(3)
C5 0.107(5) 0.079(4) 0.043(3) -0.018(4) -0.010(4) -0.001(3)
C6 0.082(4) 0.085(4) 0.066(4) -0.022(3) -0.012(4) 0.014(3)
C7 0.081(4) 0.081(4) 0.049(4) -0.010(3) 0.005(3) 0.010(3)
C8 0.058(3) 0.059(3) 0.045(3) -0.002(3) 0.002(3) 0.015(2)
N2 0.090(3) 0.064(3) 0.054(3) 0.018(3) 0.014(2) 0.000(2)
C11 0.061(3) 0.066(3) 0.045(3) 0.000(3) 0.002(3) -0.002(3)
C12 0.085(4) 0.080(4) 0.056(4) 0.011(3) 0.018(3) 0.001(3)
C13 0.090(5) 0.099(5) 0.080(5) 0.012(4) 0.034(4) -0.012(4)
C14 0.089(5) 0.090(5) 0.100(5) 0.027(4) 0.010(4) -0.023(4)
C15 0.115(5) 0.074(4) 0.067(4) 0.021(4) 0.005(4) 0.001(3)
Cl1 0.290(3) 0.1068(15) 0.1247(18) 0.0962(17) 0.0704(19) 0.0408(13)
C21 0.062(3) 0.070(4) 0.037(3) -0.002(3) 0.007(3) -0.003(3)
C22 0.064(4) 0.111(5) 0.085(5) 0.002(4) 0.000(4) -0.023(4)
C23 0.066(5) 0.147(7) 0.111(6) 0.008(4) 0.001(4) -0.026(5)
C24 0.066(5) 0.153(7) 0.082(5) -0.027(5) 0.004(4) -0.007(5)
C25 0.098(5) 0.101(5) 0.066(4) -0.031(4) -0.002(4) -0.014(4)
C26 0.074(4) 0.079(4) 0.059(4) -0.004(3) 0.005(3) -0.007(3)
C31 0.072(4) 0.063(3) 0.039(3) 0.001(3) 0.006(3) 0.000(2)
C32 0.122(6) 0.145(6) 0.053(4) -0.041(5) 0.001(4) 0.024(4)
C33 0.157(7) 0.152(7) 0.081(6) -0.070(6) 0.016(6) 0.010(5)
C35 0.128(6) 0.114(6) 0.074(5) 0.030(5) 0.008(5) 0.038(4)
C36 0.095(4) 0.086(4) 0.063(4) 0.010(3) 0.004(4) 0.017(3)
C34 0.176(9) 0.104(6) 0.080(6) -0.010(6) 0.038(6) 0.024(5)
N3 0.095(4) 0.071(3) 0.045(3) -0.011(3) -0.002(3) 0.004(2)
C41 0.076(4) 0.066(4) 0.043(3) 0.001(3) 0.008(3) 0.000(2)
C42 0.101(5) 0.146(6) 0.054(4) 0.015(4) 0.019(4) 0.001(4)
C43 0.155(8) 0.195(9) 0.043(5) 0.023(7) 0.030(5) 0.003(5)
C44 0.148(7) 0.133(6) 0.051(5) 0.000(6) 0.003(5) -0.005(4)
C45 0.114(5) 0.077(4) 0.063(4) -0.015(4) -0.010(4) 0.009(3)
Cl2 0.1477(17) 0.1631(18) 0.0970(15) -0.0625(14) -0.0392(13) 0.0204(13)
C51 0.074(4) 0.054(3) 0.055(3) 0.005(3) 0.016(3) -0.002(3)
C52 0.081(5) 0.073(5) 0.132(6) 0.000(4) 0.028(4) 0.009(4)
C53 0.099(6) 0.084(5) 0.149(7) -0.013(5) 0.036(5) 0.000(5)
C54 0.091(6) 0.123(7) 0.122(7) -0.014(6) 0.014(5) -0.014(5)
C55 0.074(5) 0.122(7) 0.131(7) 0.020(5) 0.001(4) 0.009(5)
C56 0.090(5) 0.083(5) 0.098(5) 0.005(4) 0.012(4) 0.007(4)
C61 0.080(4) 0.051(3) 0.048(3) 0.002(3) 0.010(3) 0.000(3)
C62 0.156(6) 0.065(4) 0.055(4) -0.002(4) 0.029(4) 0.000(3)
C63 0.205(8) 0.077(5) 0.076(5) 0.007(5) 0.050(5) 0.020(4)
C64 0.119(5) 0.070(5) 0.100(6) 0.000(4) 0.025(5) 0.021(4)
C65 0.128(5) 0.057(4) 0.089(5) -0.007(3) 0.004(4) -0.003(4)
C66 0.111(5) 0.060(4) 0.057(4) 0.001(3) 0.013(3) -0.006(3)
C71 0.059(4) 0.107(5) 0.067(4) -0.006(3) 0.002(3) 0.012(3)
C72 0.104(5) 0.111(5) 0.094(5) -0.042(4) 0.017(4) 0.011(4)
C73 0.164(15) 0.124(13) 0.148(16) -0.025(11) 0.045(13) -0.037(11)
C73' 0.067(8) 0.185(15) 0.171(15) -0.014(9) 0.036(10) 0.075(12)
Cl3 0.143(4) 0.393(10) 0.083(3) -0.078(6) -0.022(3) 0.079(4)
O4 0.23(3) 0.51(5) 0.35(5) 0.18(4) -0.07(3) 0.08(4)
O1 0.059(8) 0.58(4) 0.24(2) -0.048(15) 0.042(12) 0.18(2)
O2 0.165(15) 0.35(3) 0.127(13) 0.034(15) 0.016(11) 0.121(15)
O3 0.094(7) 0.208(11) 0.095(7) -0.029(7) -0.038(6) 0.044(7)
Cl4 0.098(3) 0.110(3) 0.077(2) -0.018(2) -0.020(2) 0.026(2)
O5 0.204(11) 0.134(10) 0.121(9) -0.053(9) -0.034(7) 0.028(7)
O6 0.074(5) 0.100(6) 0.133(8) -0.014(5) -0.071(5) -0.024(5)
O7 0.167(10) 0.198(13) 0.178(12) 0.022(9) 0.060(9) 0.085(10)
O8 0.086(6) 0.108(7) 0.244(13) -0.020(5) -0.041(7) 0.131(8)

loop_
_atom_type_symbol
_atom_type_description
_atom_type_scat_dispersion_real
_atom_type_scat_dispersion_imag
_atom_type_scat_source
C C 0.0033 0.0016 'International Tables Vol C Tables 4.2.6.8 and 6.1.1.4'
H H 0.0000 0.0000 'International Tables Vol C Tables 4.2.6.8 and 6.1.1.4'
N N 0.0061 0.0033 'International Tables Vol C Tables 4.2.6.8 and 6.1.1.4'
O O 0.0106 0.0060 'International Tables Vol C Tables 4.2.6.8 and 6.1.1.4'
P P 0.1023 0.0942 'International Tables Vol C Tables 4.2.6.8 and 6.1.1.4'
Cl Cl 0.1484 0.1585 'International Tables Vol C Tables 4.2.6.8 and 6.1.1.4'
Cu Cu 0.3201 1.2651 'International Tables Vol C Tables 4.2.6.8 and 6.1.1.4'

loop_
_geom_angle_atom_site_label_1
_geom_angle_atom_site_label_2
_geom_angle_atom_site_label_3
_geom_angle_site_symmetry_1
_geom_angle_site_symmetry_3
_geom_angle
N1 Cu1 P1 . . 117.91(15)
N1 Cu1 P2 . . 116.44(15)
P1 Cu1 P2 . . 125.13(5)
C21 P1 C31 . . 105.1(2)
C21 P1 C11 . . 102.9(2)
C31 P1 C11 . . 104.4(2)
C21 P1 Cu1 . . 112.22(16)
C31 P1 Cu1 . . 115.10(17)
C11 P1 Cu1 . . 115.86(17)
C51 P2 C61 . . 102.8(2)
C51 P2 C41 . . 104.2(3)
C61 P2 C41 . . 103.6(2)
C51 P2 Cu1 . . 119.41(17)
C61 P2 Cu1 . . 114.40(16)
C41 P2 Cu1 . . 110.90(18)
C1 N1 C71 . . 109.6(4)
C1 N1 Cu1 . . 117.0(3)
C71 N1 Cu1 . . 111.3(3)
C1 N1 H1 . . 104(4)
C71 N1 H1 . . 115(3)
Cu1 N1 H1 . . 99(4)
N1 C1 C2 . . 112.1(4)
N1 C1 H1A . . 109.2
C2 C1 H1A . . 109.2
N1 C1 H1B . . 109.2
C2 C1 H1B . . 109.2
H1A C1 H1B . . 107.9
C3 C2 C8 . 3_657 120.1(4)
C3 C2 C1 . . 121.1(5)
C8 C2 C1 3_657 . 118.9(4)
C2 C3 C4 . . 121.9(5)
C2 C3 C8 . . 120.8(4)
C4 C3 C8 . . 117.3(5)
C5 C4 C3 . . 121.8(5)
C5 C4 H4A . . 119.1
C3 C4 H4A . . 119.1
C4 C5 C6 . . 120.3(5)
C4 C5 H5A . . 119.8
C6 C5 H5A . . 119.8
C7 C6 C5 . . 119.6(5)
C7 C6 H6A . . 120.2
C5 C6 H6A . . 120.2
C6 C7 C8 . . 122.2(5)
C6 C7 H7A . . 118.9
C8 C7 H7A . . 118.9
C7 C8 C2 . 3_657 122.2(5)
C7 C8 C3 . . 118.7(5)
C2 C8 C3 3_657 . 119.1(4)
C15 N2 C11 . . 116.7(4)
N2 C11 C12 . . 121.1(5)
N2 C11 P1 . . 112.2(4)
C12 C11 P1 . . 126.7(4)
C11 C12 C13 . . 120.0(5)
C11 C12 H12A . . 120.0
C13 C12 H12A . . 120.0
C14 C13 C12 . . 119.2(6)
C14 C13 H13A . . 120.4
C12 C13 H13A . . 120.4
C13 C14 C15 . . 116.7(6)
C13 C14 H14A . . 121.7
C15 C14 H14A . . 121.7
N2 C15 C14 . . 126.2(6)
N2 C15 Cl1 . . 115.1(5)
C14 C15 Cl1 . . 118.7(5)
C26 C21 C22 . . 117.0(5)
C26 C21 P1 . . 124.6(4)
C22 C21 P1 . . 118.3(4)
C23 C22 C21 . . 122.1(6)
C23 C22 H22A . . 118.9
C21 C22 H22A . . 118.9
C22 C23 C24 . . 119.8(6)
C22 C23 H23A . . 120.1
C24 C23 H23A . . 120.1
C25 C24 C23 . . 119.6(6)
C25 C24 H24A . . 120.2
C23 C24 H24A . . 120.2
C24 C25 C26 . . 120.3(6)
C24 C25 H25A . . 119.9
C26 C25 H25A . . 119.9
C21 C26 C25 . . 121.1(5)
C21 C26 H26A . . 119.4
C25 C26 H26A . . 119.4
C32 C31 C36 . . 118.0(5)
C32 C31 P1 . . 118.0(4)
C36 C31 P1 . . 124.0(4)
C31 C32 C33 . . 121.0(7)
C31 C32 H32A . . 119.5
C33 C32 H32A . . 119.5
C34 C33 C32 . . 119.2(7)
C34 C33 H33A . . 120.4
C32 C33 H33A . . 120.4
C34 C35 C36 . . 122.0(7)
C34 C35 H35A . . 119.0
C36 C35 H35A . . 119.0
C35 C36 C31 . . 120.4(6)
C35 C36 H36A . . 119.8
C31 C36 H36A . . 119.8
C35 C34 C33 . . 119.2(7)
C35 C34 H34A . . 120.4
C33 C34 H34A . . 120.4
C45 N3 C41 . . 116.7(5)
N3 C41 C42 . . 122.1(5)
N3 C41 P2 . . 112.9(4)
C42 C41 P2 . . 124.9(5)
C41 C42 C43 . . 117.9(6)
C41 C42 H42A . . 121.1
C43 C42 H42A . . 121.1
C44 C43 C42 . . 121.0(7)
C44 C43 H43A . . 119.5
C42 C43 H43A . . 119.5
C45 C44 C43 . . 116.1(7)
C45 C44 H44A . . 121.9
C43 C44 H44A . . 121.9
N3 C45 C44 . . 126.1(6)
N3 C45 Cl2 . . 116.2(5)
C44 C45 Cl2 . . 117.7(6)
C52 C51 C56 . . 116.9(5)
C52 C51 P2 . . 119.6(5)
C56 C51 P2 . . 123.5(4)
C53 C52 C51 . . 122.3(6)
C53 C52 H52A . . 118.8
C51 C52 H52A . . 118.8
C54 C53 C52 . . 120.1(7)
C54 C53 H53A . . 119.9
C52 C53 H53A . . 119.9
C53 C54 C55 . . 120.3(7)
C53 C54 H54A . . 119.8
C55 C54 H54A . . 119.8
C54 C55 C56 . . 119.9(7)
C54 C55 H55A . . 120.1
C56 C55 H55A . . 120.1
C51 C56 C55 . . 120.4(6)
C51 C56 H56A . . 119.8
C55 C56 H56A . . 119.8
C66 C61 C62 . . 118.6(5)
C66 C61 P2 . . 123.7(4)
C62 C61 P2 . . 117.5(4)
C63 C62 C61 . . 120.4(5)
C63 C62 H62A . . 119.8
C61 C62 H62A . . 119.8
C64 C63 C62 . . 120.3(6)
C64 C63 H63A . . 119.9
C62 C63 H63A . . 119.9
C63 C64 C65 . . 120.0(6)
C63 C64 H64A . . 120.0
C65 C64 H64A . . 120.0
C64 C65 C66 . . 120.5(6)
C64 C65 H65A . . 119.7
C66 C65 H65A . . 119.7
C65 C66 C61 . . 120.2(5)
C65 C66 H66A . . 119.9
C61 C66 H66A . . 119.9
C72 C71 N1 . . 112.7(5)
C72 C71 H71A . . 109.0
N1 C71 H71A . . 109.0
C72 C71 H71B . . 109.0
N1 C71 H71B . . 109.0
H71A C71 H71B . . 107.8
C71 C72 C73' . . 109.7(8)
C71 C72 C73 . . 104.5(8)
C73' C72 C73 . . 105.0(9)
C72 C73 H73A . . 109.5
C72 C73 H73B . . 109.5
H73A C73 H73B . . 109.5
C72 C73 H73C . . 109.5
H73A C73 H73C . . 109.5
H73B C73 H73C . . 109.5
C72 C73' H73D . . 109.5
C72 C73' H73E . . 109.5
H73D C73' H73E . . 109.5
C72 C73' H73F . . 109.5
H73D C73' H73F . . 109.5
H73E C73' H73F . . 109.5
O4 Cl3 O4 . 3_666 180.0(7)
O4 Cl3 O1 . . 118.7(11)
O4 Cl3 O1 3_666 . 61.3(11)
O4 Cl3 O2 . . 115.7(11)
O4 Cl3 O2 3_666 . 64.3(11)
O1 Cl3 O2 . . 115.2(9)
O4 Cl3 O3 . . 103.3(8)
O4 Cl3 O3 3_666 . 76.7(8)
O1 Cl3 O3 . . 101.6(8)
O2 Cl3 O3 . . 97.4(7)
Cl3 O4 O1 . 3_666 59.4(8)
Cl3 O4 O2 . 3_666 59.0(8)
O1 O4 O2 3_666 3_666 109.4(14)
Cl3 O1 O4 . 3_666 59.3(8)
Cl3 O1 O2 . 3_666 58.7(7)
O4 O1 O2 3_666 3_666 109.0(12)
Cl3 O2 O4 . 3_666 56.7(8)
Cl3 O2 O1 . 3_666 56.5(7)
O4 O2 O1 3_666 3_666 105.5(12)
O5 Cl4 O7 . . 107.9(6)
O5 Cl4 O6 . . 113.9(5)
O7 Cl4 O6 . . 111.2(5)
O5 Cl4 O8 . . 110.8(5)
O7 Cl4 O8 . . 108.6(6)
O6 Cl4 O8 . . 104.3(5)

loop_
_geom_bond_atom_site_label_1
_geom_bond_atom_site_label_2
_geom_bond_site_symmetry_2
_geom_bond_distance
_geom_bond_publ_flag
Cu1 N1 . 2.053(4) ?
Cu1 P1 . 2.2517(14) ?
Cu1 P2 . 2.2583(15) ?
P1 C21 . 1.801(5) ?
P1 C31 . 1.810(5) ?
P1 C11 . 1.818(5) ?
P2 C51 . 1.809(5) ?
P2 C61 . 1.823(5) ?
P2 C41 . 1.834(5) ?
N1 C1 . 1.480(6) ?
N1 C71 . 1.481(6) ?
N1 H1 . 0.80(4) ?
C1 C2 . 1.514(6) ?
C1 H1A . 0.9700 ?
C1 H1B . 0.9700 ?
C2 C3 . 1.397(6) ?
C2 C8 3_657 1.412(6) ?
C3 C4 . 1.431(6) ?
C3 C8 . 1.432(6) ?
C4 C5 . 1.350(7) ?
C4 H4A . 0.9300 ?
C5 C6 . 1.417(7) ?
C5 H5A . 0.9300 ?
C6 C7 . 1.354(7) ?
C6 H6A . 0.9300 ?
C7 C8 . 1.409(6) ?
C7 H7A . 0.9300 ?
C8 C2 3_657 1.412(6) ?
N2 C15 . 1.299(6) ?
N2 C11 . 1.348(6) ?
C11 C12 . 1.369(6) ?
C12 C13 . 1.378(7) ?
C12 H12A . 0.9300 ?
C13 C14 . 1.347(8) ?
C13 H13A . 0.9300 ?
C14 C15 . 1.379(8) ?
C14 H14A . 0.9300 ?
C15 Cl1 . 1.747(6) ?
C21 C26 . 1.369(6) ?
C21 C22 . 1.396(7) ?
C22 C23 . 1.358(7) ?
C22 H22A . 0.9300 ?
C23 C24 . 1.372(9) ?
C23 H23A . 0.9300 ?
C24 C25 . 1.366(8) ?
C24 H24A . 0.9300 ?
C25 C26 . 1.387(7) ?
C25 H25A . 0.9300 ?
C26 H26A . 0.9300 ?
C31 C32 . 1.364(7) ?
C31 C36 . 1.380(7) ?
C32 C33 . 1.420(9) ?
C32 H32A . 0.9300 ?
C33 C34 . 1.367(9) ?
C33 H33A . 0.9300 ?
C35 C34 . 1.348(9) ?
C35 C36 . 1.379(8) ?
C35 H35A . 0.9300 ?
C36 H36A . 0.9300 ?
C34 H34A . 0.9300 ?
N3 C45 . 1.326(7) ?
N3 C41 . 1.332(6) ?
C41 C42 . 1.359(7) ?
C42 C43 . 1.392(9) ?
C42 H42A . 0.9300 ?
C43 C44 . 1.343(9) ?
C43 H43A . 0.9300 ?
C44 C45 . 1.343(8) ?
C44 H44A . 0.9300 ?
C45 Cl2 . 1.729(7) ?
C51 C52 . 1.372(7) ?
C51 C56 . 1.387(7) ?
C52 C53 . 1.361(8) ?
C52 H52A . 0.9300 ?
C53 C54 . 1.340(9) ?
C53 H53A . 0.9300 ?
C54 C55 . 1.361(9) ?
C54 H54A . 0.9300 ?
C55 C56 . 1.389(8) ?
C55 H55A . 0.9300 ?
C56 H56A . 0.9300 ?
C61 C66 . 1.370(6) ?
C61 C62 . 1.386(6) ?
C62 C63 . 1.368(7) ?
C62 H62A . 0.9300 ?
C63 C64 . 1.348(8) ?
C63 H63A . 0.9300 ?
C64 C65 . 1.365(8) ?
C64 H64A . 0.9300 ?
C65 C66 . 1.366(7) ?
C65 H65A . 0.9300 ?
C66 H66A . 0.9300 ?
C71 C72 . 1.475(7) ?
C71 H71A . 0.9700 ?
C71 H71B . 0.9700 ?
C72 C73' . 1.493(13) ?
C72 C73 . 1.536(16) ?
C73 H73A . 0.9600 ?
C73 H73B . 0.9600 ?
C73 H73C . 0.9600 ?
C73' H73D . 0.9600 ?
C73' H73E . 0.9600 ?
C73' H73F . 0.9600 ?
Cl3 O4 . 1.352(13) ?
Cl3 O4 3_666 1.352(13) ?
Cl3 O1 . 1.354(10) ?
Cl3 O2 . 1.387(12) ?
Cl3 O3 . 1.580(9) ?
O4 O1 3_666 1.38(2) ?
O4 O2 3_666 1.46(3) ?
O1 O4 3_666 1.38(2) ?
O1 O2 3_666 1.47(2) ?
O2 O4 3_666 1.46(3) ?
O2 O1 3_666 1.47(2) ?
Cl4 O5 . 1.447(8) ?
Cl4 O7 . 1.466(8) ?
Cl4 O6 . 1.475(7) ?
Cl4 O8 . 1.591(9) ?
